data_7158135
loop_
_publ_author_name
'Wang, Lu'
'Huang, Yanbing'
'Zhang, Liping'
'Liu, Zhiwen'
'Liu, Wei'
'Xu, Huixin'
'Zhang, Qingbo'
'Zhang, Haibo'
'Yan, Yan'
'Liu, Zhiyong'
'Zhang, Tianyu'
'Zhang, Wenjun'
'Zhang, Changsheng'

_publ_section_title
;
 Structures and absolute configurations of phomalones from the
 coral-associated fungus Parengyodontium album sp. SCSIO 40430.
;
_journal_issue 27
_journal_name_full 'Organic &amp; biomolecular chemistry'
_journal_page_first 6030
_journal_page_last 6037
_journal_paper_doi 10.1039/d1ob00869b
_journal_volume 19
_journal_year 2021
_chemical_formula_moiety 'C12 H13.98 O4'
_chemical_formula_sum 'C11.92 H13.91 O4'
_chemical_formula_weight 221.21
_space_group_crystal_system monoclinic
_space_group_IT_number 14
_space_group_name_Hall '-P 2ybc'
_space_group_name_H-M_alt 'P 1 21/c 1'
_atom_sites_solution_hydrogens geom
_atom_sites_solution_primary dual
_audit_creation_date 2019-03-19
_audit_creation_method
;
Olex2 1.2
(compiled 2018.05.29 svn.r3508 for OlexSys, GUI svn.r5506)
;
_audit_update_record
;
2021-03-22 deposited with the CCDC.	2021-06-21 downloaded from the CCDC.
;
_cell_angle_alpha 90
_cell_angle_beta 102.619(5)
_cell_angle_gamma 90
_cell_formula_units_Z 4
_cell_length_a 5.1015(3)
_cell_length_b 21.7906(18)
_cell_length_c 10.1611(4)
_cell_measurement_reflns_used 2200
_cell_measurement_temperature 99.9(6)
_cell_measurement_theta_max 72.9440
_cell_measurement_theta_min 4.8980
_cell_volume 1102.27(12)
_computing_cell_refinement 'CrysAlisPro 1.171.39.33c (Rigaku OD, 2017)'
_computing_data_collection 'CrysAlisPro 1.171.39.33c (Rigaku OD, 2017)'
_computing_data_reduction 'CrysAlisPro 1.171.39.33c (Rigaku OD, 2017)'
_computing_molecular_graphics 'Olex2 (Dolomanov et al., 2009)'
_computing_publication_material 'Olex2 (Dolomanov et al., 2009)'
_computing_structure_refinement 'ShelXL (Sheldrick, 2015)'
_computing_structure_solution 'ShelXT (Sheldrick, 2015)'
_diffrn_ambient_environment N~2~
_diffrn_ambient_temperature 99.9(6)
_diffrn_detector 'CCD plate'
_diffrn_measured_fraction_theta_full 0.996
_diffrn_measured_fraction_theta_max 0.959
_diffrn_measurement_details
;
List of Runs (angles in degrees, time in seconds):

  # Type    Start    End  Width  t~exp~   \w     \q     \k     \f   Frames
#--------------------------------------------------------------------------
  1  \w    -28.00  31.00   0.50    1.00    --    0.00 -82.00  30.00  118
  2  \w    -22.00   3.00   0.50    1.00    --    0.00 -77.00-180.00   50
  3  \w    -33.00  26.00   0.50    1.00    --    0.00 -82.00 -60.00  118
  4  \w    -43.00   6.00   0.50    1.00    --    0.00 -77.00-150.00   98
  5  \w     62.00 117.00   0.50    3.00    --   95.20 -61.00 120.00  110
  6  \w      8.00  50.00   0.50    3.00    --   95.20 -77.00 120.00   84
  7  \w     16.00  66.00   0.50    3.00    --   95.20 -30.00 120.00  100
  8  \w     79.00 185.00   0.50    3.00    --   95.20  45.00  30.00  212
  9  \w     62.00 102.00   0.50    3.00    --   95.20 -77.00 120.00   80
 10  \w     11.00  95.00   0.50    3.00    --   95.20 -45.00-180.00  168
 11  \w     14.00  60.00   0.50    3.00    --   95.20 -61.00 120.00   92
 12  \w     68.00 176.00   0.50    3.00    --   95.20   0.00 -30.00  216
;
_diffrn_measurement_device 'four-circle diffractometer'
_diffrn_measurement_device_type 'XtaLAB AFC12 (RINC): Kappa single'
_diffrn_measurement_method '\w scans'
_diffrn_orient_matrix_type 'CrysAlisPro convention (1999,Acta A55,543-557)'
_diffrn_orient_matrix_UB_11 -0.0669475000
_diffrn_orient_matrix_UB_12 0.0665849000
_diffrn_orient_matrix_UB_13 0.0319475000
_diffrn_orient_matrix_UB_21 0.1777567000
_diffrn_orient_matrix_UB_22 -0.0065156000
_diffrn_orient_matrix_UB_23 0.1428201000
_diffrn_orient_matrix_UB_31 0.2441605000
_diffrn_orient_matrix_UB_32 0.0229805000
_diffrn_orient_matrix_UB_33 -0.0521136000
_diffrn_radiation_monochromator mirror
_diffrn_radiation_probe x-ray
_diffrn_radiation_type CuK\a
_diffrn_radiation_wavelength 1.54184
_diffrn_reflns_av_R_equivalents 0.0420
_diffrn_reflns_av_unetI/netI 0.0525
_diffrn_reflns_Laue_measured_fraction_full 0.996
_diffrn_reflns_Laue_measured_fraction_max 0.959
_diffrn_reflns_limit_h_max 6
_diffrn_reflns_limit_h_min -3
_diffrn_reflns_limit_k_max 13
_diffrn_reflns_limit_k_min -26
_diffrn_reflns_limit_l_max 11
_diffrn_reflns_limit_l_min -12
_diffrn_reflns_number 5466
_diffrn_reflns_point_group_measured_fraction_full 0.996
_diffrn_reflns_point_group_measured_fraction_max 0.959
_diffrn_reflns_theta_full 67.684
_diffrn_reflns_theta_max 73.999
_diffrn_reflns_theta_min 4.900
_diffrn_source 'Rotating-anode X-ray tube'
_diffrn_source_type 'Rigaku (Cu) X-ray Source'
_exptl_absorpt_coefficient_mu 0.834
_exptl_absorpt_correction_T_max 1.00000
_exptl_absorpt_correction_T_min 0.61195
_exptl_absorpt_correction_type multi-scan
_exptl_absorpt_process_details
;
CrysAlisPro 1.171.39.33c (Rigaku Oxford Diffraction, 2017)
Empirical absorption correction using spherical harmonics,
 implemented in SCALE3 ABSPACK scaling algorithm.
;
_exptl_crystal_colour 'clear yellowish white'
_exptl_crystal_colour_lustre clear
_exptl_crystal_colour_modifier yellowish
_exptl_crystal_colour_primary white
_exptl_crystal_density_diffrn 1.333
_exptl_crystal_description plate
_exptl_crystal_F_000 470
_exptl_crystal_size_max 0.2
_exptl_crystal_size_mid 0.05
_exptl_crystal_size_min 0.05
_refine_diff_density_max 0.286
_refine_diff_density_min -0.252
_refine_diff_density_rms 0.062
_refine_ls_extinction_method none
_refine_ls_goodness_of_fit_ref 1.101
_refine_ls_hydrogen_treatment constr
_refine_ls_matrix_type full
_refine_ls_number_parameters 160
_refine_ls_number_reflns 2144
_refine_ls_number_restraints 0
_refine_ls_restrained_S_all 1.101
_refine_ls_R_factor_all 0.0666
_refine_ls_R_factor_gt 0.0575
_refine_ls_shift/su_max 0.000
_refine_ls_shift/su_mean 0.000
_refine_ls_structure_factor_coef Fsqd
_refine_ls_weighting_details 'w=1/[\s^2^(Fo^2^)+(0.0982P)^2^+0.3691P] where P=(Fo^2^+2Fc^2^)/3'
_refine_ls_weighting_scheme calc
_refine_ls_wR_factor_gt 0.1707
_refine_ls_wR_factor_ref 0.1771
_reflns_Friedel_coverage 0.000
_reflns_number_gt 1760
_reflns_number_total 2144
_reflns_threshold_expression 'I > 2\s(I)'
_cod_data_source_file d1ob00869b2.cif
_cod_data_source_block zhangwenjun_sh31-18_collect
_cod_depositor_comments 'Adding full bibliography for 7158134--7158138.cif.'
_cod_database_code 7158135
_shelx_shelxl_version_number 2018/1
_chemical_oxdiff_formula 'C48 H56 O16 '
_shelx_space_group_comment
;
The symmetry employed for this shelxl refinement is uniquely defined
by the following loop, which should always be used as a source of
symmetry information in preference to the above space-group names.
They are only intended as comments.
;
_reflns_odcompleteness_completeness 99.61
_reflns_odcompleteness_iscentric 1
_reflns_odcompleteness_theta 66.97
_olex2_refinement_description
;
1. Fixed Uiso
 At 1.2 times of:
  All C(H) groups, All C(H,H) groups
 At 1.5 times of:
  All C(H,H,H) groups, All O(H) groups
2. Others
 Sof(H8a)=Sof(H8b)=Sof(H16a)=Sof(H16b)=Sof(H16c)=FVAR(1)
 Sof(C9A)=Sof(H9A)=1-FVAR(2)
 Sof(C9)=FVAR(2)
3.a Ternary CH refined with riding coordinates:
 C9(H9), C9A(H9A)
3.b Secondary CH2 refined with riding coordinates:
 C14(H14a,H14b), C8(H8a,H8b)
3.c Aromatic/amide H refined with riding coordinates:
 C2(H2)
3.d Idealised Me refined as rotating group:
 C15(H15a,H15b,H15c), C16(H16a,H16b,H16c)
3.e Idealised tetrahedral OH refined as rotating group:
 O11(H11), O12(H12)
;
_olex2_submission_special_instructions 'No special instructions were received'
_oxdiff_exptl_absorpt_empirical_details
;
Empirical correction (ABSPACK) includes:
- Absorption correction using spherical harmonics
- Frame scaling
;
_oxdiff_exptl_absorpt_empirical_full_max 1.756
_oxdiff_exptl_absorpt_empirical_full_min 0.572

loop_
_space_group_symop_operation_xyz
'x, y, z'
'-x, y+1/2, -z+1/2'
'-x, -y, -z'
'x, -y-1/2, z-1/2'

loop_
_atom_site_label
_atom_site_type_symbol
_atom_site_fract_x
_atom_site_fract_y
_atom_site_fract_z
_atom_site_U_iso_or_equiv
_atom_site_adp_type
_atom_site_occupancy
_atom_site_site_symmetry_order
_atom_site_calc_flag
_atom_site_refinement_flags_posn
_atom_site_refinement_flags_adp
_atom_site_refinement_flags_occupancy
_atom_site_disorder_assembly
_atom_site_disorder_group
O10 O 0.5693(3) 0.64721(6) 0.32153(13) 0.0302(4) Uani 1 1 d . . . . .
O11 O 0.8430(3) 0.84639(7) 0.22072(14) 0.0309(4) Uani 1 1 d . . . . .
H11 H 0.936290 0.825703 0.181390 0.046 Uiso 1 1 calc GR . . . .
O13 O 0.1151(3) 0.71825(7) 0.57131(13) 0.0310(4) Uani 1 1 d . . . . .
O12 O 0.2572(3) 0.82730(7) 0.51463(13) 0.0305(4) Uani 1 1 d . . . . .
H12 H 0.173670 0.801073 0.546363 0.046 Uiso 1 1 calc GR . . . .
C1 C 0.5579(4) 0.70886(9) 0.33747(18) 0.0261(4) Uani 1 1 d . . . . .
C6 C 0.3998(4) 0.73551(9) 0.42168(17) 0.0263(5) Uani 1 1 d . . . . .
C4 C 0.5508(4) 0.83825(10) 0.36759(18) 0.0278(5) Uani 1 1 d . . . . .
C3 C 0.7039(4) 0.80894(10) 0.28670(17) 0.0264(5) Uani 1 1 d . . . . .
C5 C 0.4031(4) 0.80023(10) 0.43494(17) 0.0267(5) Uani 1 1 d . . . . .
C2 C 0.7091(4) 0.74539(10) 0.27113(18) 0.0263(4) Uani 1 1 d . . . . .
H2 H 0.813278 0.727773 0.216642 0.032 Uiso 1 1 calc R . . . .
C7 C 0.2516(4) 0.69697(10) 0.49304(17) 0.0282(5) Uani 1 1 d . . . . .
C14 C 0.5445(4) 0.90646(9) 0.38332(19) 0.0310(5) Uani 1 1 d . . . . .
H14A H 0.365506 0.918829 0.390506 0.037 Uiso 1 1 calc R . . . .
H14B H 0.582355 0.925674 0.303383 0.037 Uiso 1 1 calc R . . . .
C8 C 0.2659(5) 0.62927(11) 0.4713(2) 0.0347(5) Uani 1 1 d . . . . .
H8A H 0.095826 0.610682 0.476869 0.042 Uiso 0.98(2) 1 calc R . P A 1
H8B H 0.404386 0.611716 0.542115 0.042 Uiso 0.98(2) 1 calc R . P A 1
C9 C 0.3271(5) 0.61467(11) 0.3358(2) 0.0324(7) Uani 0.924(7) 1 d . . P B 1
H9 H 0.176226 0.628124 0.264458 0.039 Uiso 1 1 calc R . . . .
C15 C 0.7474(4) 0.92933(11) 0.5073(2) 0.0361(5) Uani 1 1 d . . . . .
H15A H 0.925662 0.918494 0.499285 0.054 Uiso 1 1 calc GR . . . .
H15B H 0.710123 0.910724 0.586881 0.054 Uiso 1 1 calc GR . . . .
H15C H 0.733887 0.973125 0.513597 0.054 Uiso 1 1 calc GR . . . .
C16 C 0.3796(6) 0.54780(11) 0.3163(3) 0.0485(7) Uani 1 1 d . . . . .
H16A H 0.413629 0.541624 0.227967 0.073 Uiso 0.98(2) 1 calc GR . P A 1
H16B H 0.225510 0.524211 0.325291 0.073 Uiso 0.98(2) 1 calc GR . P A 1
H16C H 0.533073 0.534828 0.383074 0.073 Uiso 0.98(2) 1 calc GR . P A 1
C9A C 0.495(5) 0.6075(11) 0.411(3) 0.025(8) Uani 0.076(7) 1 d . . P B 2
H9A H 0.650059 0.595889 0.482109 0.030 Uiso 0.076(7) 1 calc R . P B 2

loop_
_atom_site_aniso_label
_atom_site_aniso_U_11
_atom_site_aniso_U_22
_atom_site_aniso_U_33
_atom_site_aniso_U_23
_atom_site_aniso_U_13
_atom_site_aniso_U_12
O10 0.0348(8) 0.0316(8) 0.0248(7) -0.0007(6) 0.0078(6) 0.0008(6)
O11 0.0331(8) 0.0364(9) 0.0251(7) 0.0020(5) 0.0103(6) -0.0001(6)
O13 0.0295(8) 0.0439(9) 0.0202(6) 0.0003(5) 0.0070(6) -0.0007(6)
O12 0.0316(8) 0.0392(9) 0.0225(7) -0.0026(6) 0.0100(6) 0.0024(6)
C1 0.0269(10) 0.0323(11) 0.0172(8) -0.0011(7) 0.0005(7) 0.0009(8)
C6 0.0259(10) 0.0366(11) 0.0155(8) 0.0005(7) 0.0028(7) 0.0012(8)
C4 0.0283(10) 0.0348(11) 0.0194(9) 0.0000(7) 0.0031(8) 0.0025(8)
C3 0.0243(9) 0.0370(11) 0.0168(8) 0.0024(7) 0.0023(7) 0.0002(8)
C5 0.0257(10) 0.0368(11) 0.0164(8) -0.0004(7) 0.0021(7) 0.0035(8)
C2 0.0265(10) 0.0357(11) 0.0172(8) -0.0014(7) 0.0058(7) 0.0019(8)
C7 0.0254(10) 0.0408(12) 0.0159(8) 0.0006(7) -0.0008(7) -0.0007(8)
C14 0.0337(11) 0.0343(12) 0.0257(10) 0.0014(8) 0.0081(8) 0.0023(8)
C8 0.0367(12) 0.0387(13) 0.0291(10) 0.0015(8) 0.0082(8) -0.0027(9)
C9 0.0328(14) 0.0378(14) 0.0259(12) -0.0011(9) 0.0049(10) -0.0055(10)
C15 0.0358(11) 0.0349(12) 0.0375(11) -0.0062(9) 0.0075(9) -0.0010(9)
C16 0.0714(18) 0.0388(14) 0.0428(13) -0.0071(10) 0.0288(12) -0.0089(12)
C9A 0.032(16) 0.015(12) 0.028(14) 0.015(9) 0.005(12) -0.004(9)

loop_
_atom_type_symbol
_atom_type_description
_atom_type_scat_dispersion_real
_atom_type_scat_dispersion_imag
_atom_type_scat_source
C C 0.0181 0.0091 'International Tables Vol C Tables 4.2.6.8 and 6.1.1.4'
H H 0.0000 0.0000 'International Tables Vol C Tables 4.2.6.8 and 6.1.1.4'
O O 0.0492 0.0322 'International Tables Vol C Tables 4.2.6.8 and 6.1.1.4'

loop_
_geom_angle_atom_site_label_1
_geom_angle_atom_site_label_2
_geom_angle_atom_site_label_3
_geom_angle
_geom_angle_site_symmetry_1
_geom_angle_site_symmetry_3
_geom_angle_publ_flag
C1 O10 C9 114.22(16) . . ?
C1 O10 C9A 121.5(11) . . ?
C3 O11 H11 109.5 . . ?
C5 O12 H12 109.5 . . ?
O10 C1 C6 121.42(18) . . ?
O10 C1 C2 117.99(17) . . ?
C2 C1 C6 120.57(19) . . ?
C1 C6 C7 119.87(19) . . ?
C5 C6 C1 117.87(18) . . ?
C5 C6 C7 122.23(18) . . ?
C3 C4 C14 122.80(18) . . ?
C5 C4 C3 116.46(19) . . ?
C5 C4 C14 120.73(18) . . ?
O11 C3 C4 115.78(18) . . ?
O11 C3 C2 121.20(17) . . ?
C2 C3 C4 122.99(18) . . ?
O12 C5 C6 119.73(18) . . ?
O12 C5 C4 117.53(18) . . ?
C4 C5 C6 122.74(18) . . ?
C1 C2 C3 119.35(18) . . ?
C1 C2 H2 120.3 . . ?
C3 C2 H2 120.3 . . ?
O13 C7 C6 122.2(2) . . ?
O13 C7 C8 120.62(18) . . ?
C6 C7 C8 117.17(18) . . ?
C4 C14 H14A 109.1 . . ?
C4 C14 H14B 109.1 . . ?
C4 C14 C15 112.67(17) . . ?
H14A C14 H14B 107.8 . . ?
C15 C14 H14A 109.1 . . ?
C15 C14 H14B 109.1 . . ?
C7 C8 H8A 109.3 . . ?
C7 C8 H8B 109.3 . . ?
C7 C8 C9 111.62(18) . . ?
C7 C8 C9A 115.9(9) . . ?
H8A C8 H8B 108.0 . . ?
C9 C8 H8A 109.3 . . ?
C9 C8 H8B 109.3 . . ?
O10 C9 C8 109.67(17) . . ?
O10 C9 H9 109.0 . . ?
O10 C9 C16 106.19(19) . . ?
C8 C9 H9 109.0 . . ?
C16 C9 C8 113.77(19) . . ?
C16 C9 H9 109.0 . . ?
C14 C15 H15A 109.5 . . ?
C14 C15 H15B 109.5 . . ?
C14 C15 H15C 109.5 . . ?
H15A C15 H15B 109.5 . . ?
H15A C15 H15C 109.5 . . ?
H15B C15 H15C 109.5 . . ?
C9 C16 H16A 109.5 . . ?
C9 C16 H16B 109.5 . . ?
C9 C16 H16C 109.5 . . ?
H16A C16 H16B 109.5 . . ?
H16A C16 H16C 109.5 . . ?
H16B C16 H16C 109.5 . . ?
O10 C9A C8 114.9(16) . . ?
O10 C9A C16 103.0(16) . . ?
O10 C9A H9A 110.8 . . ?
C8 C9A C16 106.0(15) . . ?
C8 C9A H9A 110.8 . . ?
C16 C9A H9A 110.8 . . ?

loop_
_geom_bond_atom_site_label_1
_geom_bond_atom_site_label_2
_geom_bond_distance
_geom_bond_site_symmetry_2
_geom_bond_publ_flag
O10 C1 1.356(2) . ?
O10 C9 1.459(3) . ?
O10 C9A 1.37(2) . ?
O11 H11 0.8200 . ?
O11 C3 1.352(2) . ?
O13 C7 1.255(2) . ?
O12 H12 0.8200 . ?
O12 C5 1.349(2) . ?
C1 C6 1.422(3) . ?
C1 C2 1.382(3) . ?
C6 C5 1.416(3) . ?
C6 C7 1.429(3) . ?
C4 C3 1.405(3) . ?
C4 C5 1.396(3) . ?
C4 C14 1.496(3) . ?
C3 C2 1.395(3) . ?
C2 H2 0.9300 . ?
C7 C8 1.496(3) . ?
C14 H14A 0.9700 . ?
C14 H14B 0.9700 . ?
C14 C15 1.529(3) . ?
C8 H8A 0.9700 . ?
C8 H8B 0.9700 . ?
C8 C9 1.511(3) . ?
C8 C9A 1.51(3) . ?
C9 H9 0.9800 . ?
C9 C16 1.503(3) . ?
C15 H15A 0.9600 . ?
C15 H15B 0.9600 . ?
C15 H15C 0.9600 . ?
C16 H16A 0.9600 . ?
C16 H16B 0.9600 . ?
C16 H16C 0.9600 . ?
C16 C9A 1.65(3) . ?
C9A H9A 0.9800 . ?

loop_
_geom_torsion_atom_site_label_1
_geom_torsion_atom_site_label_2
_geom_torsion_atom_site_label_3
_geom_torsion_atom_site_label_4
_geom_torsion
_geom_torsion_site_symmetry_1
_geom_torsion_site_symmetry_2
_geom_torsion_site_symmetry_3
_geom_torsion_site_symmetry_4
_geom_torsion_publ_flag
O10 C1 C6 C5 178.78(16) . . . . ?
O10 C1 C6 C7 0.9(3) . . . . ?
O10 C1 C2 C3 -179.31(15) . . . . ?
O11 C3 C2 C1 -178.18(16) . . . . ?
O13 C7 C8 C9 154.42(18) . . . . ?
O13 C7 C8 C9A -162.1(11) . . . . ?
C1 O10 C9 C8 -56.1(2) . . . . ?
C1 O10 C9 C16 -179.48(17) . . . . ?
C1 O10 C9A C8 34(2) . . . . ?
C1 O10 C9A C16 149.3(7) . . . . ?
C1 C6 C5 O12 -179.55(15) . . . . ?
C1 C6 C5 C4 1.0(3) . . . . ?
C1 C6 C7 O13 178.05(16) . . . . ?
C1 C6 C7 C8 -1.7(2) . . . . ?
C6 C1 C2 C3 -0.5(3) . . . . ?
C6 C7 C8 C9 -25.8(2) . . . . ?
C6 C7 C8 C9A 17.6(11) . . . . ?
C4 C3 C2 C1 0.0(3) . . . . ?
C3 C4 C5 O12 179.16(16) . . . . ?
C3 C4 C5 C6 -1.4(3) . . . . ?
C3 C4 C14 C15 -94.3(2) . . . . ?
C5 C6 C7 O13 0.2(3) . . . . ?
C5 C6 C7 C8 -179.55(17) . . . . ?
C5 C4 C3 O11 179.16(16) . . . . ?
C5 C4 C3 C2 0.9(3) . . . . ?
C5 C4 C14 C15 85.2(2) . . . . ?
C2 C1 C6 C5 0.0(3) . . . . ?
C2 C1 C6 C7 -177.94(16) . . . . ?
C7 C6 C5 O12 -1.7(3) . . . . ?
C7 C6 C5 C4 178.85(16) . . . . ?
C7 C8 C9 O10 53.6(2) . . . . ?
C7 C8 C9 C16 172.4(2) . . . . ?
C7 C8 C9A O10 -33(2) . . . . ?
C7 C8 C9A C16 -146.5(7) . . . . ?
C14 C4 C3 O11 -1.3(3) . . . . ?
C14 C4 C3 C2 -179.62(17) . . . . ?
C14 C4 C5 O12 -0.4(3) . . . . ?
C14 C4 C5 C6 179.09(16) . . . . ?
C9 O10 C1 C6 29.2(2) . . . . ?
C9 O10 C1 C2 -151.97(17) . . . . ?
C9A O10 C1 C6 -18.5(13) . . . . ?
C9A O10 C1 C2 160.3(13) . . . . ?
